data_4337687
loop_
_publ_author_name
'Sun, Yong-Gang'
'Ji, Shu-Fang'
'Huo, Peng'
'Yin, Jing-Xue'
'Huang, Yu-De'
'Zhu, Qin-Yu'
'Dai, Jie'

_publ_section_title
;
 Role of the coordination center in photocurrent behavior of a
 tetrathiafulvalene and metal complex dyad.
;
_journal_issue 6
_journal_name_full 'Inorganic chemistry'
_journal_page_first 3078
_journal_page_last 3087
_journal_paper_doi 10.1021/ic402993y
_journal_volume 53
_journal_year 2014
_chemical_formula_moiety 'C46 H40 Cu2 I2 N8 O4 S12, 2(C2 H3 N), C4 H8 O'
_chemical_formula_sum 'C52 H54 Cu2 I2 N10 O5 S12'
_chemical_formula_weight 1664.65
_chemical_name_systematic
; 
 ? 
;
_space_group_IT_number 2
_symmetry_cell_setting triclinic
_symmetry_Int_Tables_number 2
_symmetry_space_group_name_Hall '-P 1'
_symmetry_space_group_name_H-M 'P -1'
_atom_sites_solution_hydrogens geom
_atom_sites_solution_primary direct
_atom_sites_solution_secondary difmap
_audit_creation_method SHELXL-97
_cell_angle_alpha 77.790(10)
_cell_angle_beta 76.450(9)
_cell_angle_gamma 73.682(9)
_cell_formula_units_Z 1
_cell_length_a 9.4978(13)
_cell_length_b 13.3237(19)
_cell_length_c 14.205(2)
_cell_measurement_reflns_used 6768
_cell_measurement_temperature 153(2)
_cell_measurement_theta_max 25.3
_cell_measurement_theta_min 3.1
_cell_volume 1656.6(4)
_computing_cell_refinement CrystalClear
_computing_data_collection CrystalClear
_computing_data_reduction CrystalStructure
_computing_structure_refinement 'SHELXL-97 (Sheldrick, 1997)'
_computing_structure_solution 'SHELXS-97 (Sheldrick, 1990)'
_diffrn_ambient_temperature 153(2)
_diffrn_detector_area_resol_mean 7.31
_diffrn_measured_fraction_theta_full 0.992
_diffrn_measured_fraction_theta_max 0.992
_diffrn_measurement_device_type 'Rigaku Mercury'
_diffrn_measurement_method \w
_diffrn_radiation_monochromator graphite
_diffrn_radiation_source 'fine-focus sealed tube'
_diffrn_radiation_type MoK\a
_diffrn_radiation_wavelength 0.71070
_diffrn_reflns_av_R_equivalents 0.0280
_diffrn_reflns_av_sigmaI/netI 0.0353
_diffrn_reflns_limit_h_max 11
_diffrn_reflns_limit_h_min -11
_diffrn_reflns_limit_k_max 16
_diffrn_reflns_limit_k_min -15
_diffrn_reflns_limit_l_max 17
_diffrn_reflns_limit_l_min -16
_diffrn_reflns_number 16112
_diffrn_reflns_theta_full 25.34
_diffrn_reflns_theta_max 25.34
_diffrn_reflns_theta_min 3.09
_exptl_absorpt_coefficient_mu 2.004
_exptl_absorpt_correction_T_max 0.670
_exptl_absorpt_correction_T_min 0.381
_exptl_absorpt_correction_type multi-scan
_exptl_absorpt_process_details 'Jacobson, R. (1998) Private communication'
_exptl_crystal_colour black-red
_exptl_crystal_density_diffrn 1.669
_exptl_crystal_density_method 'not measured'
_exptl_crystal_description block
_exptl_crystal_F_000 832
_exptl_crystal_size_max 0.62
_exptl_crystal_size_mid 0.60
_exptl_crystal_size_min 0.20
_refine_diff_density_max 0.695
_refine_diff_density_min -0.724
_refine_diff_density_rms 0.086
_refine_ls_extinction_method none
_refine_ls_goodness_of_fit_ref 1.086
_refine_ls_hydrogen_treatment constr
_refine_ls_matrix_type full
_refine_ls_number_parameters 376
_refine_ls_number_reflns 6015
_refine_ls_number_restraints 5
_refine_ls_restrained_S_all 1.086
_refine_ls_R_factor_all 0.0350
_refine_ls_R_factor_gt 0.0312
_refine_ls_shift/su_max 0.001
_refine_ls_shift/su_mean 0.000
_refine_ls_structure_factor_coef Fsqd
_refine_ls_weighting_details 'calc w=1/[\s^2^(Fo^2^)+(0.0318P)^2^+1.4540P] where P=(Fo^2^+2Fc^2^)/3'
_refine_ls_weighting_scheme calc
_refine_ls_wR_factor_gt 0.0717
_refine_ls_wR_factor_ref 0.0738
_reflns_number_gt 5577
_reflns_number_total 6015
_reflns_threshold_expression >2sigma(I)
_cod_data_source_file ic402993y_si_002.cif
_cod_data_source_block Cu
_cod_database_code 4337687

loop_
_symmetry_equiv_pos_as_xyz
'x, y, z'
'-x, -y, -z'

loop_
_atom_site_label
_atom_site_type_symbol
_atom_site_fract_x
_atom_site_fract_y
_atom_site_fract_z
_atom_site_U_iso_or_equiv
_atom_site_adp_type
_atom_site_occupancy
_atom_site_symmetry_multiplicity
_atom_site_calc_flag
_atom_site_refinement_flags
I1 I 0.64075(2) -0.084083(16) 0.871419(14) 0.02252(8) Uani 1 1 d .
Cu1 Cu 0.42565(4) 0.07287(3) 0.93939(3) 0.02210(10) Uani 1 1 d .
S1 S 0.16884(8) 0.40228(6) 0.36696(5) 0.02073(17) Uani 1 1 d .
S2 S -0.10325(8) 0.35975(6) 0.50222(5) 0.01916(17) Uani 1 1 d .
S3 S 0.01671(9) 0.40943(7) 0.18216(5) 0.02520(18) Uani 1 1 d .
S4 S -0.25395(8) 0.36895(7) 0.31974(5) 0.02349(18) Uani 1 1 d .
S5 S -0.08075(10) 0.36759(7) 0.00885(6) 0.02822(19) Uani 1 1 d .
S6 S -0.37977(10) 0.32032(7) 0.16244(7) 0.0329(2) Uani 1 1 d .
O1 O 0.4232(2) 0.37956(19) 0.43355(15) 0.0269(5) Uani 1 1 d .
O2 O 0.0838(2) 0.35012(16) 0.71691(14) 0.0209(5) Uani 1 1 d .
O3 O 0.6872(16) 0.0113(12) 0.4530(10) 0.171(5) Uiso 0.50 1 d PD
N1 N 0.3484(3) 0.3658(2) 0.59724(17) 0.0219(6) Uani 1 1 d .
H1 H 0.2747 0.3624 0.6477 0.026 Uiso 1 1 calc R
N2 N 0.4727(3) 0.2148(2) 0.86984(18) 0.0210(6) Uani 1 1 d .
N3 N -0.0622(3) 0.2502(2) 0.69880(17) 0.0192(5) Uani 1 1 d .
H3 H -0.0988 0.2284 0.6574 0.023 Uiso 1 1 calc R
N4 N 0.2445(3) 0.04841(19) 0.89904(17) 0.0196(5) Uani 1 1 d .
N5 N 0.1222(6) -0.0854(3) 0.3830(3) 0.0716(14) Uani 1 1 d .
C1 C 0.1752(3) 0.3692(2) 0.4926(2) 0.0174(6) Uani 1 1 d .
C2 C 0.0523(3) 0.3477(2) 0.5544(2) 0.0161(6) Uani 1 1 d .
C3 C -0.0097(3) 0.3821(2) 0.3805(2) 0.0179(6) Uani 1 1 d .
C4 C -0.0732(3) 0.3850(2) 0.3046(2) 0.0182(6) Uani 1 1 d .
C5 C -0.1086(3) 0.3655(2) 0.1354(2) 0.0209(7) Uani 1 1 d .
C6 C -0.2310(3) 0.3467(2) 0.1983(2) 0.0228(7) Uani 1 1 d .
C7 C 0.1187(4) 0.3486(3) -0.0280(2) 0.0317(8) Uani 1 1 d .
H7A H 0.1502 0.4024 -0.0060 0.048 Uiso 1 1 calc R
H7B H 0.1459 0.3551 -0.0995 0.048 Uiso 1 1 calc R
H7C H 0.1684 0.2780 0.0016 0.048 Uiso 1 1 calc R
C8 C -0.4290(5) 0.2192(3) 0.2616(3) 0.0445(10) Uani 1 1 d .
H8A H -0.3401 0.1615 0.2698 0.067 Uiso 1 1 calc R
H8B H -0.5052 0.1916 0.2465 0.067 Uiso 1 1 calc R
H8C H -0.4684 0.2496 0.3224 0.067 Uiso 1 1 calc R
C9 C 0.3259(3) 0.3712(2) 0.5074(2) 0.0190(6) Uani 1 1 d .
C10 C 0.4958(3) 0.3656(3) 0.6124(2) 0.0246(7) Uani 1 1 d .
H10A H 0.5160 0.4362 0.5865 0.029 Uiso 1 1 calc R
H10B H 0.5735 0.3130 0.5765 0.029 Uiso 1 1 calc R
C11 C 0.5010(3) 0.3383(2) 0.7202(2) 0.0190(6) Uani 1 1 d .
C12 C 0.4759(3) 0.2426(2) 0.7730(2) 0.0216(7) Uani 1 1 d .
H12 H 0.4600 0.1940 0.7386 0.026 Uiso 1 1 calc R
C13 C 0.4989(3) 0.2836(2) 0.9171(2) 0.0211(7) Uani 1 1 d .
H13 H 0.4958 0.2659 0.9858 0.025 Uiso 1 1 calc R
C14 C 0.5298(4) 0.3787(3) 0.8697(2) 0.0254(7) Uani 1 1 d .
H14 H 0.5506 0.4243 0.9050 0.031 Uiso 1 1 calc R
C15 C 0.5304(3) 0.4072(2) 0.7696(2) 0.0219(7) Uani 1 1 d .
H15 H 0.5505 0.4727 0.7357 0.026 Uiso 1 1 calc R
C16 C 0.0281(3) 0.3158(2) 0.6640(2) 0.0170(6) Uani 1 1 d .
C17 C -0.1019(3) 0.2135(2) 0.8041(2) 0.0206(7) Uani 1 1 d .
H17A H -0.1999 0.1957 0.8178 0.025 Uiso 1 1 calc R
H17B H -0.1125 0.2718 0.8404 0.025 Uiso 1 1 calc R
C18 C 0.0116(3) 0.1182(2) 0.8414(2) 0.0175(6) Uani 1 1 d .
C19 C 0.1413(3) 0.1290(2) 0.8628(2) 0.0181(6) Uani 1 1 d .
H19 H 0.1579 0.1981 0.8510 0.022 Uiso 1 1 calc R
C20 C 0.2207(3) -0.0489(2) 0.9136(2) 0.0229(7) Uani 1 1 d .
H20 H 0.2931 -0.1074 0.9386 0.027 Uiso 1 1 calc R
C21 C 0.0955(4) -0.0675(3) 0.8939(2) 0.0264(7) Uani 1 1 d .
H21 H 0.0824 -0.1375 0.9053 0.032 Uiso 1 1 calc R
C22 C -0.0101(3) 0.0167(2) 0.8574(2) 0.0234(7) Uani 1 1 d .
H22 H -0.0970 0.0054 0.8432 0.028 Uiso 1 1 calc R
C23 C 0.0954(7) 0.0020(4) 0.3745(3) 0.0736(16) Uani 1 1 d .
C24 C 0.0522(9) 0.1159(4) 0.3651(4) 0.124(3) Uani 1 1 d .
H24A H 0.1045 0.1465 0.3024 0.186 Uiso 1 1 calc R
H24B H 0.0786 0.1380 0.4190 0.186 Uiso 1 1 calc R
H24C H -0.0558 0.1406 0.3677 0.186 Uiso 1 1 calc R
C25 C 0.648(2) -0.0691(14) 0.4152(14) 0.141(6) Uiso 0.50 1 d PD
C26 C 0.481(2) -0.0393(17) 0.4340(16) 0.149(8) Uiso 0.50 1 d PD
C27 C 0.4222(19) 0.0546(14) 0.4868(14) 0.139(6) Uiso 0.50 1 d PD
C28 C 0.557(2) 0.0654(16) 0.5191(16) 0.142(7) Uiso 0.50 1 d PD

loop_
_atom_site_aniso_label
_atom_site_aniso_U_11
_atom_site_aniso_U_22
_atom_site_aniso_U_33
_atom_site_aniso_U_23
_atom_site_aniso_U_13
_atom_site_aniso_U_12
I1 0.02039(12) 0.02792(13) 0.02151(12) -0.00409(8) -0.00496(8) -0.00847(9)
Cu1 0.0249(2) 0.0211(2) 0.0239(2) 0.00196(15) -0.01311(16) -0.00825(17)
S1 0.0207(4) 0.0306(4) 0.0139(4) -0.0001(3) -0.0051(3) -0.0121(3)
S2 0.0170(4) 0.0270(4) 0.0154(4) -0.0006(3) -0.0060(3) -0.0081(3)
S3 0.0291(4) 0.0359(5) 0.0153(4) -0.0009(3) -0.0067(3) -0.0156(4)
S4 0.0198(4) 0.0330(4) 0.0214(4) -0.0058(3) -0.0071(3) -0.0084(3)
S5 0.0390(5) 0.0302(5) 0.0187(4) -0.0045(3) -0.0118(4) -0.0077(4)
S6 0.0299(5) 0.0379(5) 0.0403(5) -0.0146(4) -0.0174(4) -0.0081(4)
O1 0.0196(11) 0.0442(14) 0.0207(12) -0.0042(10) -0.0032(9) -0.0149(10)
O2 0.0229(11) 0.0272(12) 0.0167(11) -0.0028(9) -0.0061(9) -0.0109(10)
N1 0.0171(13) 0.0351(15) 0.0161(13) 0.0013(11) -0.0049(10) -0.0129(12)
N2 0.0214(13) 0.0212(13) 0.0219(14) 0.0019(10) -0.0096(11) -0.0069(11)
N3 0.0205(13) 0.0273(14) 0.0128(12) 0.0012(10) -0.0063(10) -0.0109(12)
N4 0.0231(13) 0.0199(13) 0.0183(13) 0.0000(10) -0.0077(10) -0.0086(11)
N5 0.151(4) 0.031(2) 0.050(2) 0.0009(17) -0.041(3) -0.036(3)
C1 0.0214(15) 0.0183(15) 0.0151(15) -0.0024(11) -0.0071(12) -0.0060(13)
C2 0.0177(15) 0.0162(15) 0.0175(15) -0.0014(11) -0.0096(12) -0.0046(12)
C3 0.0181(15) 0.0207(16) 0.0170(15) -0.0019(12) -0.0039(12) -0.0081(13)
C4 0.0216(16) 0.0212(16) 0.0144(15) -0.0006(12) -0.0057(12) -0.0090(13)
C5 0.0278(17) 0.0179(16) 0.0186(16) -0.0018(12) -0.0126(13) -0.0018(13)
C6 0.0269(17) 0.0205(16) 0.0249(17) -0.0068(13) -0.0127(14) -0.0031(14)
C7 0.037(2) 0.0311(19) 0.0242(18) -0.0064(14) -0.0053(15) -0.0027(16)
C8 0.048(2) 0.057(3) 0.043(2) -0.0209(19) 0.0006(18) -0.034(2)
C9 0.0181(15) 0.0196(16) 0.0208(16) -0.0008(12) -0.0058(13) -0.0068(13)
C10 0.0206(16) 0.0335(19) 0.0239(17) 0.0025(14) -0.0092(13) -0.0144(15)
C11 0.0144(14) 0.0234(16) 0.0206(16) 0.0019(12) -0.0072(12) -0.0075(13)
C12 0.0227(16) 0.0253(17) 0.0225(17) -0.0042(13) -0.0088(13) -0.0110(14)
C13 0.0219(16) 0.0226(17) 0.0209(16) -0.0012(12) -0.0086(13) -0.0065(14)
C14 0.0297(18) 0.0245(17) 0.0273(17) -0.0070(14) -0.0118(14) -0.0074(15)
C15 0.0200(16) 0.0192(16) 0.0290(18) 0.0003(13) -0.0088(13) -0.0080(13)
C16 0.0132(14) 0.0178(15) 0.0179(15) -0.0018(12) -0.0035(12) -0.0008(12)
C17 0.0152(15) 0.0303(17) 0.0149(15) 0.0015(12) -0.0014(12) -0.0081(13)
C18 0.0162(15) 0.0243(16) 0.0118(14) -0.0011(12) -0.0025(11) -0.0062(13)
C19 0.0217(15) 0.0164(15) 0.0182(15) -0.0003(12) -0.0068(12) -0.0072(13)
C20 0.0239(16) 0.0201(16) 0.0250(17) -0.0027(13) -0.0070(13) -0.0043(14)
C21 0.0299(18) 0.0209(17) 0.0313(18) -0.0033(13) -0.0048(14) -0.0120(15)
C22 0.0210(16) 0.0296(18) 0.0244(17) -0.0028(13) -0.0061(13) -0.0131(14)
C23 0.122(5) 0.066(4) 0.036(3) -0.007(2) 0.004(3) -0.044(3)
C24 0.202(8) 0.037(3) 0.080(4) -0.016(3) 0.063(5) -0.016(4)

loop_
_atom_type_symbol
_atom_type_description
_atom_type_scat_dispersion_real
_atom_type_scat_dispersion_imag
_atom_type_scat_source
C C 0.0033 0.0016 'International Tables Vol C Tables 4.2.6.8 and 6.1.1.4'
H H 0.0000 0.0000 'International Tables Vol C Tables 4.2.6.8 and 6.1.1.4'
Cu Cu 0.3201 1.2651 'International Tables Vol C Tables 4.2.6.8 and 6.1.1.4'
I I -0.4742 1.8119 'International Tables Vol C Tables 4.2.6.8 and 6.1.1.4'
N N 0.0061 0.0033 'International Tables Vol C Tables 4.2.6.8 and 6.1.1.4'
O O 0.0106 0.0060 'International Tables Vol C Tables 4.2.6.8 and 6.1.1.4'
S S 0.1246 0.1234 'International Tables Vol C Tables 4.2.6.8 and 6.1.1.4'

loop_
_geom_angle_atom_site_label_1
_geom_angle_atom_site_label_2
_geom_angle_atom_site_label_3
_geom_angle
_geom_angle_site_symmetry_1
_geom_angle_site_symmetry_3
Cu1 I1 Cu1 59.658(17) 2_657 .
N2 Cu1 N4 112.11(9) . .
N2 Cu1 Cu1 127.45(7) . 2_657
N4 Cu1 Cu1 120.38(7) . 2_657
N2 Cu1 I1 106.05(7) . 2_657
N4 Cu1 I1 108.43(7) . 2_657
Cu1 Cu1 I1 60.325(18) 2_657 2_657
N2 Cu1 I1 109.17(7) . .
N4 Cu1 I1 100.78(7) . .
Cu1 Cu1 I1 60.017(18) 2_657 .
I1 Cu1 I1 120.342(17) 2_657 .
C3 S1 C1 94.87(13) . .
C3 S2 C2 95.06(13) . .
C4 S3 C5 94.11(14) . .
C4 S4 C6 94.05(14) . .
C5 S5 C7 102.68(15) . .
C6 S6 C8 101.45(16) . .
C25 O3 C28 110.1(15) . .
C25 O3 C27 56.6(11) . 2_656
C28 O3 C27 63.0(12) . 2_656
C9 N1 C10 120.0(2) . .
C9 N1 H1 120.0 . .
C10 N1 H1 120.0 . .
C12 N2 C13 117.3(3) . .
C12 N2 Cu1 119.5(2) . .
C13 N2 Cu1 123.2(2) . .
C16 N3 C17 121.7(2) . .
C16 N3 H3 119.1 . .
C17 N3 H3 119.1 . .
C19 N4 C20 117.2(2) . .
C19 N4 Cu1 121.62(19) . .
C20 N4 Cu1 121.1(2) . .
C2 C1 C9 133.3(3) . .
C2 C1 S1 117.6(2) . .
C9 C1 S1 109.1(2) . .
C1 C2 C16 128.7(3) . .
C1 C2 S2 116.8(2) . .
C16 C2 S2 114.5(2) . .
C4 C3 S1 123.5(2) . .
C4 C3 S2 121.7(2) . .
S1 C3 S2 114.83(16) . .
C3 C4 S4 122.7(2) . .
C3 C4 S3 122.6(2) . .
S4 C4 S3 114.68(16) . .
C6 C5 S5 123.7(2) . .
C6 C5 S3 116.8(2) . .
S5 C5 S3 118.80(18) . .
C5 C6 S6 123.5(2) . .
C5 C6 S4 117.4(2) . .
S6 C6 S4 118.48(18) . .
S5 C7 H7A 109.5 . .
S5 C7 H7B 109.5 . .
H7A C7 H7B 109.5 . .
S5 C7 H7C 109.5 . .
H7A C7 H7C 109.5 . .
H7B C7 H7C 109.5 . .
S6 C8 H8A 109.5 . .
S6 C8 H8B 109.5 . .
H8A C8 H8B 109.5 . .
S6 C8 H8C 109.5 . .
H8A C8 H8C 109.5 . .
H8B C8 H8C 109.5 . .
O1 C9 N1 123.0(3) . .
O1 C9 C1 117.3(3) . .
N1 C9 C1 119.7(3) . .
N1 C10 C11 109.7(2) . .
N1 C10 H10A 109.7 . .
C11 C10 H10A 109.7 . .
N1 C10 H10B 109.7 . .
C11 C10 H10B 109.7 . .
H10A C10 H10B 108.2 . .
C15 C11 C12 118.1(3) . .
C15 C11 C10 121.5(3) . .
C12 C11 C10 120.4(3) . .
N2 C12 C11 123.7(3) . .
N2 C12 H12 118.1 . .
C11 C12 H12 118.1 . .
N2 C13 C14 122.7(3) . .
N2 C13 H13 118.7 . .
C14 C13 H13 118.7 . .
C13 C14 C15 119.4(3) . .
C13 C14 H14 120.3 . .
C15 C14 H14 120.3 . .
C11 C15 C14 118.8(3) . .
C11 C15 H15 120.6 . .
C14 C15 H15 120.6 . .
O2 C16 N3 123.2(3) . .
O2 C16 C2 122.5(3) . .
N3 C16 C2 114.3(2) . .
N3 C17 C18 113.1(2) . .
N3 C17 H17A 109.0 . .
C18 C17 H17A 109.0 . .
N3 C17 H17B 109.0 . .
C18 C17 H17B 109.0 . .
H17A C17 H17B 107.8 . .
C19 C18 C22 117.4(3) . .
C19 C18 C17 120.9(3) . .
C22 C18 C17 121.6(3) . .
N4 C19 C18 124.1(3) . .
N4 C19 H19 117.9 . .
C18 C19 H19 117.9 . .
N4 C20 C21 122.8(3) . .
N4 C20 H20 118.6 . .
C21 C20 H20 118.6 . .
C22 C21 C20 119.1(3) . .
C22 C21 H21 120.4 . .
C20 C21 H21 120.4 . .
C21 C22 C18 119.3(3) . .
C21 C22 H22 120.4 . .
C18 C22 H22 120.4 . .
N5 C23 C24 177.0(7) . .
C23 C24 H24A 109.5 . .
C23 C24 H24B 109.5 . .
H24A C24 H24B 109.5 . .
C23 C24 H24C 109.5 . .
H24A C24 H24C 109.5 . .
H24B C24 H24C 109.5 . .
C27 C25 O3 64.3(11) 2_656 .
C27 C25 C26 64.6(13) 2_656 .
O3 C25 C26 104.0(16) . .
C27 C25 C28 50.5(8) 2_656 2_656
O3 C25 C28 104.3(12) . 2_656
C26 C25 C28 20.1(11) . 2_656
C28 C26 C25 117(3) 2_656 .
C28 C26 C27 82(2) 2_656 .
C25 C26 C27 110.7(16) . .
C28 C26 C27 72(2) 2_656 2_656
C25 C26 C27 55.6(12) . 2_656
C27 C26 C27 72.4(16) . 2_656
C25 C27 C26 134.5(18) 2_656 .
C25 C27 C28 82.9(12) 2_656 .
C26 C27 C28 103.8(14) . .
C25 C27 O3 59.1(10) 2_656 2_656
C26 C27 O3 82.4(12) . 2_656
C28 C27 O3 125.2(16) . 2_656
C25 C27 C26 59.8(11) 2_656 2_656
C26 C27 C26 107.6(16) . 2_656
C28 C27 C26 28.1(10) . 2_656
O3 C27 C26 97.5(14) 2_656 2_656
C25 C27 C28 106.7(15) 2_656 2_656
C26 C27 C28 28.0(10) . 2_656
C28 C27 C28 108.3(15) . 2_656
O3 C27 C28 56.5(9) 2_656 2_656
C26 C27 C28 98.3(15) 2_656 2_656
C25 C27 C27 98.4(16) 2_656 2_656
C26 C27 C27 55.3(12) . 2_656
C28 C27 C27 55.8(12) . 2_656
O3 C27 C27 90.1(15) 2_656 2_656
C26 C27 C27 52.2(10) 2_656 2_656
C28 C27 C27 52.6(10) 2_656 2_656
C26 C28 O3 125(3) 2_656 .
C26 C28 C27 79(2) 2_656 .
O3 C28 C27 105.4(15) . .
C26 C28 C27 70(2) 2_656 2_656
O3 C28 C27 60.5(11) . 2_656
C27 C28 C27 71.7(15) . 2_656
C26 C28 C25 43(2) 2_656 2_656
O3 C28 C25 145.5(14) . 2_656
C27 C28 C25 46.6(9) . 2_656
C27 C28 C25 88.0(13) 2_656 2_656

loop_
_geom_bond_atom_site_label_1
_geom_bond_atom_site_label_2
_geom_bond_distance
_geom_bond_site_symmetry_2
I1 Cu1 2.6392(6) 2_657
I1 Cu1 2.6473(6) .
Cu1 N2 2.056(2) .
Cu1 N4 2.062(2) .
Cu1 Cu1 2.6296(8) 2_657
Cu1 I1 2.6392(6) 2_657
S1 C3 1.751(3) .
S1 C1 1.757(3) .
S2 C3 1.755(3) .
S2 C2 1.757(3) .
S3 C4 1.756(3) .
S3 C5 1.768(3) .
S4 C4 1.747(3) .
S4 C6 1.765(3) .
S5 C5 1.750(3) .
S5 C7 1.802(4) .
S6 C6 1.752(3) .
S6 C8 1.806(4) .
O1 C9 1.233(4) .
O2 C16 1.234(3) .
O3 C25 1.462(14) .
O3 C28 1.473(15) .
O3 C27 1.54(2) 2_656
N1 C9 1.327(4) .
N1 C10 1.464(4) .
N1 H1 0.8800 .
N2 C12 1.342(4) .
N2 C13 1.349(4) .
N3 C16 1.336(4) .
N3 C17 1.467(4) .
N3 H3 0.8800 .
N4 C19 1.338(4) .
N4 C20 1.343(4) .
N5 C23 1.105(6) .
C1 C2 1.347(4) .
C1 C9 1.503(4) .
C2 C16 1.505(4) .
C3 C4 1.341(4) .
C5 C6 1.340(4) .
C7 H7A 0.9800 .
C7 H7B 0.9800 .
C7 H7C 0.9800 .
C8 H8A 0.9800 .
C8 H8B 0.9800 .
C8 H8C 0.9800 .
C10 C11 1.507(4) .
C10 H10A 0.9900 .
C10 H10B 0.9900 .
C11 C15 1.386(4) .
C11 C12 1.389(4) .
C12 H12 0.9500 .
C13 C14 1.378(4) .
C13 H13 0.9500 .
C14 C15 1.391(4) .
C14 H14 0.9500 .
C15 H15 0.9500 .
C17 C18 1.507(4) .
C17 H17A 0.9900 .
C17 H17B 0.9900 .
C18 C19 1.387(4) .
C18 C22 1.389(4) .
C19 H19 0.9500 .
C20 C21 1.380(4) .
C20 H20 0.9500 .
C21 C22 1.379(4) .
C21 H21 0.9500 .
C22 H22 0.9500 .
C23 C24 1.443(7) .
C24 H24A 0.9800 .
C24 H24B 0.9800 .
C24 H24C 0.9800 .
C25 C27 1.42(2) 2_656
C25 C26 1.490(16) .
C25 C28 1.94(2) 2_656
C26 C28 0.75(3) 2_656
C26 C27 1.498(16) .
C26 C27 1.56(3) 2_656
C27 C25 1.42(2) 2_656
C27 C28 1.511(16) .
C27 O3 1.54(2) 2_656
C27 C26 1.56(3) 2_656
C27 C28 1.57(3) 2_656
C27 C27 1.81(3) 2_656
C28 C26 0.75(3) 2_656
C28 C27 1.57(3) 2_656
C28 C25 1.94(2) 2_656

loop_
_geom_hbond_atom_site_label_D
_geom_hbond_atom_site_label_H
_geom_hbond_atom_site_label_A
_geom_hbond_distance_DH
_geom_hbond_distance_HA
_geom_hbond_distance_DA
_geom_hbond_angle_DHA
_geom_hbond_site_symmetry_A
C24 H24A I1 0.98 3.09 3.910(6) 141.6 2_656
C22 H22 I1 0.95 2.96 3.862(3) 158.0 1_455
C19 H19 O2 0.95 2.53 3.212(3) 128.4 .
C13 H13 I1 0.95 3.18 3.819(3) 126.2 2_657
C8 H8C O1 0.98 2.44 3.379(5) 160.7 1_455
C8 H8B I1 0.98 3.10 4.014(4) 156.7 2_556
C7 H7C I1 0.98 3.19 4.139(3) 164.8 2_656
C7 H7A S5 0.98 2.94 3.758(4) 141.5 2_565
N3 H3 N5 0.88 2.19 2.931(4) 142.3 2_556
N1 H1 O2 0.88 1.88 2.719(3) 157.9 .

loop_
_geom_torsion_atom_site_label_1
_geom_torsion_atom_site_label_2
_geom_torsion_atom_site_label_3
_geom_torsion_atom_site_label_4
_geom_torsion
_geom_torsion_site_symmetry_1
_geom_torsion_site_symmetry_4
Cu1 I1 Cu1 N2 122.87(7) 2_657 .
Cu1 I1 Cu1 N4 -118.98(7) 2_657 .
Cu1 I1 Cu1 I1 0.0 2_657 2_657
N4 Cu1 N2 C12 -46.2(3) . .
Cu1 Cu1 N2 C12 131.0(2) 2_657 .
I1 Cu1 N2 C12 -164.3(2) 2_657 .
I1 Cu1 N2 C12 64.6(2) . .
N4 Cu1 N2 C13 132.8(2) . .
Cu1 Cu1 N2 C13 -50.0(3) 2_657 .
I1 Cu1 N2 C13 14.7(2) 2_657 .
I1 Cu1 N2 C13 -116.4(2) . .
N2 Cu1 N4 C19 -22.8(3) . .
Cu1 Cu1 N4 C19 159.78(19) 2_657 .
I1 Cu1 N4 C19 94.0(2) 2_657 .
I1 Cu1 N4 C19 -138.8(2) . .
N2 Cu1 N4 C20 161.3(2) . .
Cu1 Cu1 N4 C20 -16.2(3) 2_657 .
I1 Cu1 N4 C20 -82.0(2) 2_657 .
I1 Cu1 N4 C20 45.3(2) . .
C3 S1 C1 C2 -3.8(3) . .
C3 S1 C1 C9 176.1(2) . .
C9 C1 C2 C16 -0.9(5) . .
S1 C1 C2 C16 178.9(2) . .
C9 C1 C2 S2 178.1(3) . .
S1 C1 C2 S2 -2.1(3) . .
C3 S2 C2 C1 6.8(3) . .
C3 S2 C2 C16 -174.1(2) . .
C1 S1 C3 C4 -172.8(3) . .
C1 S1 C3 S2 8.31(19) . .
C2 S2 C3 C4 171.8(3) . .
C2 S2 C3 S1 -9.21(19) . .
S1 C3 C4 S4 -177.83(17) . .
S2 C3 C4 S4 1.0(4) . .
S1 C3 C4 S3 0.0(4) . .
S2 C3 C4 S3 178.88(17) . .
C6 S4 C4 C3 -165.1(3) . .
C6 S4 C4 S3 16.90(19) . .
C5 S3 C4 C3 165.3(3) . .
C5 S3 C4 S4 -16.69(19) . .
C7 S5 C5 C6 -160.2(3) . .
C7 S5 C5 S3 29.5(2) . .
C4 S3 C5 C6 9.6(3) . .
C4 S3 C5 S5 -179.40(19) . .
S5 C5 C6 S6 0.6(4) . .
S3 C5 C6 S6 171.04(17) . .
S5 C5 C6 S4 -169.88(17) . .
S3 C5 C6 S4 0.6(3) . .
C8 S6 C6 C5 141.0(3) . .
C8 S6 C6 S4 -48.6(2) . .
C4 S4 C6 C5 -10.5(3) . .
C4 S4 C6 S6 178.53(19) . .
C10 N1 C9 O1 -2.4(5) . .
C10 N1 C9 C1 178.7(3) . .
C2 C1 C9 O1 169.9(3) . .
S1 C1 C9 O1 -9.9(3) . .
C2 C1 C9 N1 -11.2(5) . .
S1 C1 C9 N1 169.0(2) . .
C9 N1 C10 C11 -169.3(3) . .
N1 C10 C11 C15 -120.5(3) . .
N1 C10 C11 C12 59.4(4) . .
C13 N2 C12 C11 -1.5(4) . .
Cu1 N2 C12 C11 177.5(2) . .
C15 C11 C12 N2 2.7(5) . .
C10 C11 C12 N2 -177.1(3) . .
C12 N2 C13 C14 -0.8(4) . .
Cu1 N2 C13 C14 -179.8(2) . .
N2 C13 C14 C15 1.8(5) . .
C12 C11 C15 C14 -1.5(4) . .
C10 C11 C15 C14 178.3(3) . .
C13 C14 C15 C11 -0.6(5) . .
C17 N3 C16 O2 -0.2(4) . .
C17 N3 C16 C2 -178.1(2) . .
C1 C2 C16 O2 35.0(5) . .
S2 C2 C16 O2 -144.0(2) . .
C1 C2 C16 N3 -147.1(3) . .
S2 C2 C16 N3 33.9(3) . .
C16 N3 C17 C18 -84.9(3) . .
N3 C17 C18 C19 80.8(3) . .
N3 C17 C18 C22 -100.4(3) . .
C20 N4 C19 C18 1.2(4) . .
Cu1 N4 C19 C18 -174.9(2) . .
C22 C18 C19 N4 -1.1(4) . .
C17 C18 C19 N4 177.8(3) . .
C19 N4 C20 C21 -0.7(4) . .
Cu1 N4 C20 C21 175.4(2) . .
N4 C20 C21 C22 0.2(5) . .
C20 C21 C22 C18 -0.1(5) . .
C19 C18 C22 C21 0.5(4) . .
C17 C18 C22 C21 -178.4(3) . .
C28 O3 C25 C27 -34.9(17) . 2_656
C28 O3 C25 C26 18(2) . .
C27 O3 C25 C26 52.4(14) 2_656 .
C28 O3 C25 C28 -3(2) . 2_656
C27 O3 C25 C28 31.7(12) 2_656 2_656
C27 C25 C26 C28 -41(3) 2_656 2_656
O3 C25 C26 C28 -94(3) . 2_656
C27 C25 C26 C27 50(2) 2_656 .
O3 C25 C26 C27 -3(2) . .
C28 C25 C26 C27 91(3) 2_656 .
O3 C25 C26 C27 -52.3(14) . 2_656
C28 C25 C26 C27 41(3) 2_656 2_656
C28 C26 C27 C25 10(3) 2_656 2_656
C25 C26 C27 C25 -106(2) . 2_656
C27 C26 C27 C25 -64.6(18) 2_656 2_656
C28 C26 C27 C28 103(2) 2_656 .
C25 C26 C27 C28 -12(2) . .
C27 C26 C27 C28 29.0(11) 2_656 .
C28 C26 C27 O3 -21(2) 2_656 2_656
C25 C26 C27 O3 -136.6(18) . 2_656
C27 C26 C27 O3 -95.5(14) 2_656 2_656
C28 C26 C27 C26 74(2) 2_656 2_656
C25 C26 C27 C26 -41.2(17) . 2_656
C27 C26 C27 C26 0.000(1) 2_656 2_656
C25 C26 C27 C28 -115(3) . 2_656
C27 C26 C27 C28 -74(2) 2_656 2_656
C28 C26 C27 C27 74(2) 2_656 2_656
C25 C26 C27 C27 -41.2(17) . 2_656
C25 O3 C28 C26 62(4) . 2_656
C27 O3 C28 C26 30(3) 2_656 2_656
C25 O3 C28 C27 -26(2) . .
C27 O3 C28 C27 -58.0(18) 2_656 .
C25 O3 C28 C27 32.4(16) . 2_656
C25 O3 C28 C25 5(4) . 2_656
C27 O3 C28 C25 -27(3) 2_656 2_656
C25 C27 C28 C26 33(2) 2_656 2_656
C26 C27 C28 C26 -101(2) . 2_656
O3 C27 C28 C26 -11(2) 2_656 2_656
C28 C27 C28 C26 -73(2) 2_656 2_656
C27 C27 C28 C26 -73(2) 2_656 2_656
C25 C27 C28 O3 156.3(17) 2_656 .
C26 C27 C28 O3 22(2) . .
O3 C27 C28 O3 112.5(16) 2_656 .
C26 C27 C28 O3 124(3) 2_656 .
C28 C27 C28 O3 51.0(15) 2_656 .
C27 C27 C28 O3 51.0(15) 2_656 .
C25 C27 C28 C27 105.3(16) 2_656 2_656
C26 C27 C28 C27 -28.8(11) . 2_656
O3 C27 C28 C27 61.5(14) 2_656 2_656
C26 C27 C28 C27 73(2) 2_656 2_656
C28 C27 C28 C27 0.000(1) 2_656 2_656
C26 C27 C28 C25 -134(2) . 2_656
O3 C27 C28 C25 -43.8(13) 2_656 2_656
C26 C27 C28 C25 -33(2) 2_656 2_656
C28 C27 C28 C25 -105.3(16) 2_656 2_656
C27 C27 C28 C25 -105.3(16) 2_656 2_656
